data_7124051
loop_
_publ_author_name
'Zhang, Cui-Juan'
'Lian, Kai-Ting'
'Huang, Guo-Zhang'
'Bala, Sukhen'
'Ni, Zhao-Ping'
'Tong, Ming-Liang'

_publ_section_title
;
 Hysteretic Four-Step Spin-Crossover in a 3D Hofmann-type Metal-Organic
 Framework with Aromatic Guest
;
_journal_name_full 'Chemical Communications'
_journal_paper_doi 10.1039/C9CC06017K
_journal_year 2019
_chemical_formula_moiety 'C16 H8 Ag2 Fe N8 O, 2(C7 H5)'
_chemical_formula_sum 'C30 H18 Ag2 Fe N8 O'
_chemical_formula_weight 778.11
_space_group_crystal_system monoclinic
_space_group_IT_number 15
_space_group_name_Hall '-C 2yc'
_space_group_name_H-M_alt 'C 1 2/c 1'
_symmetry_space_group_name_Hall '-C 2yc'
_symmetry_space_group_name_H-M 'C 1 2/c 1'
_atom_sites_solution_hydrogens mixed
_atom_sites_solution_primary dual
_audit_creation_date 2018-11-03
_audit_creation_method
;
Olex2 1.2
(compiled 2018.05.29 svn.r3508 for OlexSys, GUI svn.r5506)
;
_audit_update_record
;
2019-04-30 deposited with the CCDC.    2019-08-20 downloaded from the CCDC.
;
_cell_angle_alpha 90
_cell_angle_beta 105.919(6)
_cell_angle_gamma 90
_cell_formula_units_Z 8
_cell_length_a 28.679(4)
_cell_length_b 14.1905(17)
_cell_length_c 14.5490(15)
_cell_measurement_reflns_used 9937
_cell_measurement_temperature 298(2)
_cell_measurement_theta_max 26.35
_cell_measurement_theta_min 2.64
_cell_volume 5693.9(12)
_computing_cell_refinement 'SAINT v8.37A (Bruker, 2015)'
_computing_data_reduction 'SAINT v8.37A (Bruker, 2015)'
_computing_molecular_graphics 'Olex2 (Dolomanov et al., 2009)'
_computing_publication_material 'Olex2 (Dolomanov et al., 2009)'
_computing_structure_refinement 'ShelXL (Sheldrick, 2015)'
_computing_structure_solution 'ShelXT (Sheldrick, 2015)'
_diffrn_ambient_temperature 298.03
_diffrn_measured_fraction_theta_full 0.998
_diffrn_measured_fraction_theta_max 0.974
_diffrn_measurement_device_type 'Bruker APEX-II CCD'
_diffrn_measurement_method '\f and \w scans'
_diffrn_radiation_type MoK\a
_diffrn_radiation_wavelength 0.71073
_diffrn_reflns_av_R_equivalents 0.0719
_diffrn_reflns_av_unetI/netI 0.0465
_diffrn_reflns_Laue_measured_fraction_full 0.998
_diffrn_reflns_Laue_measured_fraction_max 0.974
_diffrn_reflns_limit_h_max 37
_diffrn_reflns_limit_h_min -36
_diffrn_reflns_limit_k_max 17
_diffrn_reflns_limit_k_min -17
_diffrn_reflns_limit_l_max 15
_diffrn_reflns_limit_l_min -18
_diffrn_reflns_number 54949
_diffrn_reflns_point_group_measured_fraction_full 0.998
_diffrn_reflns_point_group_measured_fraction_max 0.974
_diffrn_reflns_theta_full 25.242
_diffrn_reflns_theta_max 27.617
_diffrn_reflns_theta_min 2.640
_diffrn_standards_number 0
_exptl_absorpt_coefficient_mu 1.905
_exptl_absorpt_correction_T_max 0.0949
_exptl_absorpt_correction_T_min 0.0563
_exptl_absorpt_correction_type multi-scan
_exptl_absorpt_process_details
;
SADABS-2014/5 (Bruker,2014/5) was used for absorption correction.
wR2(int) was 0.1095 before and 0.0727 after correction.
The Ratio of minimum to maximum transmission is 0.5933.
The \l/2 correction factor is Not present.
;
_exptl_crystal_colour yellow
_exptl_crystal_colour_primary yellow
_exptl_crystal_density_diffrn 1.815
_exptl_crystal_description block
_exptl_crystal_F_000 3056
_exptl_crystal_size_max 0.109
_exptl_crystal_size_mid 0.084
_exptl_crystal_size_min 0.069
_refine_diff_density_max 1.943
_refine_diff_density_min -1.475
_refine_diff_density_rms 0.290
_refine_ls_extinction_method none
_refine_ls_goodness_of_fit_ref 1.055
_refine_ls_hydrogen_treatment constr
_refine_ls_matrix_type full
_refine_ls_number_parameters 356
_refine_ls_number_reflns 6468
_refine_ls_number_restraints 90
_refine_ls_restrained_S_all 1.057
_refine_ls_R_factor_all 0.1255
_refine_ls_R_factor_gt 0.0790
_refine_ls_shift/su_max 0.000
_refine_ls_shift/su_mean 0.000
_refine_ls_structure_factor_coef Fsqd
_refine_ls_weighting_details 'w=1/[\s^2^(Fo^2^)+(0.1082P)^2^+106.3892P] where P=(Fo^2^+2Fc^2^)/3'
_refine_ls_weighting_scheme calc
_refine_ls_wR_factor_gt 0.2252
_refine_ls_wR_factor_ref 0.2636
_reflns_Friedel_coverage 0.000
_reflns_number_gt 4014
_reflns_number_total 6468
_reflns_threshold_expression 'I > 2\s(I)'
_cod_data_source_file c9cc06017k2.cif
_cod_data_source_block 1-anth-298K
_cod_database_code 7124051
_shelx_shelxl_version_number 2014/7
_shelx_space_group_comment
;
The symmetry employed for this shelxl refinement is uniquely defined
by the following loop, which should always be used as a source of
symmetry information in preference to the above space-group names.
They are only intended as comments.
;
_shelx_estimated_absorpt_t_max 0.880
_shelx_estimated_absorpt_t_min 0.819
_olex2_refinement_description
;
1. Fixed Uiso
 At 1.2 times of:
  All C(H) groups
2. Uiso/Uaniso restraints and constraints
Uanis(C17) \\sim Ueq, Uanis(C18) \\sim Ueq, Uanis(C19) \\sim Ueq, Uanis(C20)
\\sim Ueq, Uanis(C21) \\sim Ueq, Uanis(C22) \\sim Ueq, Uanis(C23) \\sim Ueq,
Uanis(C24) \\sim Ueq: with sigma of 0.01 and sigma for terminal atoms of 0.02
Uanis(C25) \\sim Ueq, Uanis(C26) \\sim Ueq, Uanis(C27) \\sim Ueq, Uanis(C28)
\\sim Ueq, Uanis(C29) \\sim Ueq, Uanis(C30) \\sim Ueq, Uanis(C31) \\sim Ueq:
with sigma of 0.01 and sigma for terminal atoms of 0.02
Uanis(C26) \\sim Ueq, Uanis(C27) \\sim Ueq, Uanis(C28) \\sim Ueq, Uanis(C29)
\\sim Ueq, Uanis(C30) \\sim Ueq, Uanis(C25) \\sim Ueq: with sigma of 0.001 and
sigma for terminal atoms of 0.002
3.a Riding coordinates:
 C27(H27), C26(H26)
3.b Aromatic/amide H refined with riding coordinates:
 C5(H5), C6(H6), C8(H8), C9(H9), C13(H13), C14(H14), C15(H15), C16(H16),
 C19(H19), C20(H20), C17(H17), C18(H18), C23(H23), C24(H24), C25(H25), C28(H28),
  C31(H31)
3.c Fitted hexagon refined as free rotating group:
 C19(C20,C21,C22,C17,C18), C25(C30,C29,C28,C27,C26)
;
_olex2_submission_special_instructions 'No special instructions were received'

loop_
_space_group_symop_operation_xyz
'x, y, z'
'-x, y, -z+1/2'
'x+1/2, y+1/2, z'
'-x+1/2, y+1/2, -z+1/2'
'-x, -y, -z'
'x, -y, z-1/2'
'-x+1/2, -y+1/2, -z'
'x+1/2, -y+1/2, z-1/2'

loop_
_atom_site_label
_atom_site_type_symbol
_atom_site_fract_x
_atom_site_fract_y
_atom_site_fract_z
_atom_site_U_iso_or_equiv
_atom_site_adp_type
_atom_site_occupancy
_atom_site_site_symmetry_order
_atom_site_calc_flag
_atom_site_refinement_flags_posn
_atom_site_refinement_flags_adp
_atom_site_refinement_flags_occupancy
Ag1 Ag 0.27110(3) 0.95190(6) 0.54565(6) 0.0675(3) Uani 1 1 d . . .
Ag2 Ag 0.33266(4) 0.45639(6) 0.49824(6) 0.0707(3) Uani 1 1 d . . .
C1 C 0.2724(3) 0.8554(7) 0.4401(7) 0.054(2) Uani 1 1 d . . .
C2 C 0.3286(4) 0.5636(8) 0.3998(8) 0.061(3) Uani 1 1 d . . .
C3 C 0.3316(4) 0.3596(8) 0.6017(8) 0.063(3) Uani 1 1 d . . .
C4 C 0.2805(3) 1.0619(7) 0.6413(7) 0.054(2) Uani 1 1 d . . .
C5 C 0.3980(3) 0.8648(7) 0.2858(7) 0.055(2) Uani 1 1 d . . .
H5 H 0.3799 0.8836 0.2253 0.066 Uiso 1 1 calc R . .
C6 C 0.4445(3) 0.8966(8) 0.3188(7) 0.059(3) Uani 1 1 d . . .
H6 H 0.4575 0.9365 0.2815 0.070 Uiso 1 1 calc R . .
C7 C 0.4722(3) 0.8688(7) 0.4087(6) 0.047(2) Uani 1 1 d . . .
C8 C 0.4506(3) 0.8101(8) 0.4607(6) 0.058(3) Uani 1 1 d . . .
H8 H 0.4679 0.7892 0.5209 0.069 Uiso 1 1 calc R . .
C9 C 0.4039(3) 0.7834(7) 0.4230(6) 0.054(2) Uani 1 1 d . . .
H9 H 0.3895 0.7455 0.4597 0.065 Uiso 1 1 calc R . .
C10 C 0.5222(3) 0.9006(8) 0.4426(7) 0.055(2) Uani 1 1 d . . .
C11 C 0.5961(3) 0.8997(7) 0.5240(7) 0.048(2) Uani 1 1 d . . .
C12 C 0.6407(3) 0.8670(6) 0.5901(7) 0.048(2) Uani 1 1 d . . .
C13 C 0.6787(3) 0.9282(7) 0.6217(8) 0.060(3) Uani 1 1 d . . .
H13 H 0.6750 0.9919 0.6064 0.072 Uiso 1 1 calc R . .
C14 C 0.7220(3) 0.8942(7) 0.6761(7) 0.054(2) Uani 1 1 d . . .
H14 H 0.7476 0.9363 0.6968 0.065 Uiso 1 1 calc R . .
C15 C 0.6923(3) 0.7457(6) 0.6729(7) 0.050(2) Uani 1 1 d . . .
H15 H 0.6970 0.6826 0.6900 0.060 Uiso 1 1 calc R . .
C16 C 0.6465(3) 0.7741(7) 0.6190(7) 0.053(2) Uani 1 1 d . . .
H16 H 0.6208 0.7320 0.6031 0.063 Uiso 1 1 calc R . .
Fe1 Fe 0.30319(4) 0.75108(8) 0.27129(8) 0.0358(3) Uani 1 1 d . . .
N1 N 0.2778(3) 0.8113(5) 0.3813(6) 0.0520(18) Uani 1 1 d . . .
N2 N 0.3221(3) 0.6253(5) 0.3512(6) 0.054(2) Uani 1 1 d . . .
N3 N 0.3279(3) 0.3112(6) 0.6600(6) 0.0546(19) Uani 1 1 d . . .
N4 N 0.2859(3) 1.1241(6) 0.6900(6) 0.0520(19) Uani 1 1 d . . .
N5 N 0.3773(2) 0.8089(5) 0.3354(5) 0.0460(17) Uani 1 1 d . . .
N6 N 0.5418(3) 0.9707(6) 0.4136(7) 0.066(2) Uani 1 1 d . . .
N7 N 0.5902(3) 0.9706(7) 0.4653(8) 0.076(3) Uani 1 1 d . . .
N8 N 0.7298(2) 0.8039(5) 0.7011(5) 0.0425(16) Uani 1 1 d . . .
O1 O 0.5537(2) 0.8518(5) 0.5141(4) 0.0507(15) Uani 1 1 d . . .
C19 C 0.3706(3) 0.6743(10) 0.6552(9) 0.141(7) Uani 1 1 d . U .
H19 H 0.3411 0.6431 0.6337 0.169 Uiso 1 1 calc R . .
C20 C 0.4133(5) 0.6231(6) 0.6870(10) 0.125(6) Uani 1 1 d G U .
H20 H 0.4124 0.5576 0.6867 0.151 Uiso 1 1 calc R . .
C21 C 0.4574(4) 0.6698(7) 0.7193(8) 0.101(5) Uani 1 1 d G U .
C22 C 0.4587(4) 0.7677(7) 0.7197(7) 0.094(4) Uani 1 1 d G U .
C17 C 0.4160(5) 0.8189(6) 0.6880(9) 0.138(7) Uani 1 1 d G U .
H17 H 0.4169 0.8844 0.6883 0.166 Uiso 1 1 calc R . .
C18 C 0.3719(4) 0.7722(10) 0.6557(8) 0.124(6) Uani 1 1 d G U .
H18 H 0.3433 0.8065 0.6344 0.148 Uiso 1 1 calc R . .
C23 C 0.5000 0.8148(19) 0.7500 0.113(7) Uani 1 2 d S TU P
H23 H 0.5000 0.8804 0.7500 0.136 Uiso 1 2 calc RS T P
C24 C 0.5000 0.6232(18) 0.7500 0.115(7) Uani 1 2 d S TU P
H24 H 0.5000 0.5577 0.7500 0.138 Uiso 1 2 calc RS T P
C25 C 0.4448(7) 0.583(2) 0.331(2) 0.245(13) Uani 1 1 d . U .
H25 H 0.4121 0.5688 0.3051 0.295 Uiso 1 1 calc R . .
C30 C 0.4701(12) 0.5426(14) 0.418(2) 0.192(11) Uani 1 1 d G U .
C29 C 0.5189(12) 0.5634(18) 0.4566(15) 0.232(13) Uani 1 1 d G U .
C28 C 0.5424(7) 0.624(2) 0.409(2) 0.279(15) Uani 1 1 d G U .
H28 H 0.5750 0.6383 0.4354 0.335 Uiso 1 1 calc R . .
C27 C 0.5171(12) 0.6645(15) 0.323(2) 0.252(14) Uani 1 1 d G U .
H27 H 0.5333 0.7066 0.2901 0.303 Uiso 1 1 d R . .
C26 C 0.4683(12) 0.6437(19) 0.2838(13) 0.302(17) Uani 1 1 d G U .
H26 H 0.4508 0.6714 0.2241 0.363 Uiso 1 1 d R . .
C31 C 0.4532(9) 0.475(2) 0.4645(18) 0.164(9) Uani 1 1 d . U .
H31 H 0.4214 0.4541 0.4410 0.197 Uiso 1 1 calc R . .

loop_
_atom_site_aniso_label
_atom_site_aniso_U_11
_atom_site_aniso_U_22
_atom_site_aniso_U_33
_atom_site_aniso_U_23
_atom_site_aniso_U_13
_atom_site_aniso_U_12
Ag1 0.0800(6) 0.0597(5) 0.0618(5) -0.0238(4) 0.0179(4) 0.0019(4)
Ag2 0.0898(7) 0.0617(5) 0.0638(5) 0.0256(4) 0.0264(5) 0.0069(4)
C1 0.051(5) 0.056(6) 0.056(6) -0.008(5) 0.018(4) -0.008(4)
C2 0.058(6) 0.063(6) 0.060(6) 0.012(5) 0.012(5) 0.000(5)
C3 0.071(7) 0.067(7) 0.053(6) 0.015(5) 0.021(5) 0.005(5)
C4 0.049(5) 0.051(5) 0.059(6) -0.014(5) 0.011(4) -0.005(4)
C5 0.038(4) 0.073(7) 0.052(5) 0.016(5) 0.010(4) -0.008(4)
C6 0.040(5) 0.067(6) 0.062(6) 0.021(5) 0.004(4) -0.003(4)
C7 0.037(4) 0.054(5) 0.048(5) 0.001(4) 0.008(4) -0.001(4)
C8 0.046(5) 0.083(7) 0.038(5) 0.007(4) 0.002(4) -0.011(5)
C9 0.053(5) 0.066(6) 0.040(5) 0.007(4) 0.006(4) -0.014(5)
C10 0.033(4) 0.069(6) 0.057(6) -0.002(5) 0.003(4) 0.002(4)
C11 0.038(4) 0.051(5) 0.052(5) -0.001(4) 0.006(4) 0.000(4)
C12 0.042(5) 0.046(5) 0.053(5) 0.001(4) 0.009(4) 0.005(4)
C13 0.041(5) 0.051(5) 0.080(7) 0.010(5) 0.003(5) -0.003(4)
C14 0.049(5) 0.041(5) 0.068(6) -0.008(4) 0.009(4) -0.002(4)
C15 0.031(4) 0.045(5) 0.070(6) 0.001(4) 0.007(4) 0.000(4)
C16 0.041(5) 0.048(5) 0.066(6) -0.004(4) 0.008(4) -0.007(4)
Fe1 0.0372(6) 0.0348(6) 0.0344(6) 0.0007(4) 0.0082(4) -0.0003(4)
N1 0.061(5) 0.045(4) 0.054(4) -0.014(4) 0.022(4) -0.003(4)
N2 0.053(4) 0.044(4) 0.056(5) 0.020(4) 0.000(4) -0.006(3)
N3 0.062(5) 0.056(5) 0.046(4) 0.012(4) 0.017(4) 0.003(4)
N4 0.048(4) 0.050(4) 0.053(4) -0.018(4) 0.004(3) 0.003(3)
N5 0.035(3) 0.056(4) 0.043(4) 0.001(3) 0.004(3) -0.004(3)
N6 0.041(4) 0.066(5) 0.079(6) 0.022(5) -0.002(4) -0.005(4)
N7 0.039(4) 0.077(6) 0.099(7) 0.029(6) -0.004(4) -0.008(4)
N8 0.034(3) 0.042(4) 0.049(4) 0.000(3) 0.006(3) -0.003(3)
O1 0.038(3) 0.055(4) 0.053(4) 0.012(3) 0.002(3) -0.003(3)
C19 0.137(10) 0.161(11) 0.121(10) -0.025(8) 0.028(8) -0.001(8)
C20 0.111(9) 0.124(9) 0.135(10) -0.028(8) 0.022(7) 0.011(8)
C21 0.100(8) 0.094(8) 0.096(8) -0.014(7) 0.004(6) 0.011(7)
C22 0.115(8) 0.095(7) 0.073(7) 0.013(6) 0.029(6) 0.029(7)
C17 0.160(11) 0.141(10) 0.126(10) 0.024(8) 0.061(8) 0.022(8)
C18 0.136(9) 0.144(10) 0.093(8) 0.019(7) 0.035(7) 0.038(8)
C23 0.127(11) 0.109(11) 0.110(10) 0.000 0.046(8) 0.000
C24 0.112(10) 0.099(10) 0.125(11) 0.000 0.017(8) 0.000
C25 0.245(13) 0.245(13) 0.245(13) 0.0000(10) 0.067(4) 0.0000(10)
C30 0.192(11) 0.192(11) 0.192(11) 0.0001(10) 0.053(3) -0.0001(10)
C29 0.232(13) 0.232(13) 0.232(13) -0.0001(10) 0.063(4) 0.0001(10)
C28 0.279(15) 0.279(15) 0.279(15) 0.0000(10) 0.076(4) 0.0000(10)
C27 0.252(14) 0.252(14) 0.252(14) -0.0001(10) 0.069(4) 0.0000(10)
C26 0.302(17) 0.302(17) 0.302(17) -0.0001(10) 0.083(5) 0.0000(10)
C31 0.163(12) 0.171(13) 0.165(12) 0.012(9) 0.057(9) 0.010(9)

loop_
_atom_type_symbol
_atom_type_description
_atom_type_scat_dispersion_real
_atom_type_scat_dispersion_imag
_atom_type_scat_source
C C 0.0033 0.0016 'International Tables Vol C Tables 4.2.6.8 and 6.1.1.4'
H H 0.0000 0.0000 'International Tables Vol C Tables 4.2.6.8 and 6.1.1.4'
Ag Ag -0.8971 1.1015 'International Tables Vol C Tables 4.2.6.8 and 6.1.1.4'
Fe Fe 0.3463 0.8444 'International Tables Vol C Tables 4.2.6.8 and 6.1.1.4'
N N 0.0061 0.0033 'International Tables Vol C Tables 4.2.6.8 and 6.1.1.4'
O O 0.0106 0.0060 'International Tables Vol C Tables 4.2.6.8 and 6.1.1.4'

loop_
_geom_angle_atom_site_label_1
_geom_angle_atom_site_label_2
_geom_angle_atom_site_label_3
_geom_angle
_geom_angle_site_symmetry_1
_geom_angle_site_symmetry_3
C1 Ag1 Ag2 109.4(3) . 7_566
C4 Ag1 Ag2 76.4(3) . 7_566
C4 Ag1 C1 168.3(4) . .
C2 Ag2 Ag1 71.6(3) . 7_566
C3 Ag2 Ag1 102.9(3) . 7_566
C3 Ag2 C2 173.5(4) . .
N1 C1 Ag1 170.5(9) . .
N2 C2 Ag2 171.6(10) . .
N3 C3 Ag2 174.0(10) . .
N4 C4 Ag1 176.8(10) . .
N5 C5 C6 123.4(9) . .
C5 C6 C7 119.3(9) . .
C6 C7 C10 119.2(9) . .
C8 C7 C6 117.4(8) . .
C8 C7 C10 123.4(8) . .
C9 C8 C7 119.4(8) . .
N5 C9 C8 123.2(9) . .
N6 C10 C7 128.0(9) . .
N6 C10 O1 112.9(8) . .
O1 C10 C7 119.1(9) . .
N7 C11 C12 127.9(8) . .
N7 C11 O1 111.4(8) . .
O1 C11 C12 120.6(8) . .
C13 C12 C11 119.7(9) . .
C13 C12 C16 119.0(8) . .
C16 C12 C11 121.2(8) . .
C14 C13 C12 119.0(9) . .
N8 C14 C13 123.6(9) . .
N8 C15 C16 123.5(9) . .
C12 C16 C15 117.7(8) . .
N1 Fe1 N2 90.8(3) . .
N1 Fe1 N3 179.2(3) . 6_565
N1 Fe1 N4 90.5(3) . 6_575
N1 Fe1 N5 91.2(3) . .
N1 Fe1 N8 90.6(3) . 8_465
N2 Fe1 N3 88.8(3) . 6_565
N2 Fe1 N5 90.5(3) . .
N2 Fe1 N8 91.4(3) . 8_465
N3 Fe1 N5 89.5(3) 6_565 .
N3 Fe1 N8 88.7(3) 6_565 8_465
N4 Fe1 N2 178.4(3) 6_575 .
N4 Fe1 N3 89.9(3) 6_575 6_565
N4 Fe1 N5 88.6(3) 6_575 .
N4 Fe1 N8 89.4(3) 6_575 8_465
N8 Fe1 N5 177.3(3) 8_465 .
C1 N1 Fe1 165.2(8) . .
C2 N2 Fe1 171.3(9) . .
C3 N3 Fe1 162.0(9) . 6_566
C4 N4 Fe1 171.8(9) . 6_576
C5 N5 C9 117.3(8) . .
C5 N5 Fe1 120.9(6) . .
C9 N5 Fe1 121.6(6) . .
C10 N6 N7 106.7(8) . .
C11 N7 N6 106.7(8) . .
C14 N8 Fe1 122.0(6) . 8_566
C15 N8 C14 117.0(8) . .
C15 N8 Fe1 120.6(6) . 8_566
C10 O1 C11 102.2(7) . .
C20 C19 C18 120.0 . .
C19 C20 C21 120.0 . .
C22 C21 C20 120.0 . .
C24 C21 C20 122.3(13) . .
C24 C21 C22 117.7(13) . .
C17 C22 C21 120.0 . .
C23 C22 C21 121.8(14) . .
C23 C22 C17 118.2(14) . .
C18 C17 C22 120.0 . .
C17 C18 C19 120.0 . .
C22 C23 C22 119(3) 2_656 .
C21 C24 C21 122(2) . 2_656
C30 C25 C26 120.0 . .
C25 C30 C29 120.0 . .
C31 C30 C25 126(3) . .
C31 C30 C29 114(3) . .
C28 C29 C30 120.0 . .
C31 C29 C30 125(3) 5_666 .
C31 C29 C28 115(3) 5_666 .
C29 C28 C27 120.0 . .
C28 C27 C26 123(3) . 2_655
C28 C27 C26 120.0 . .
C26 C27 C26 94(4) . 2_655
C25 C26 C27 145(2) . 2_655
C27 C26 C25 120.0 . .
C27 C26 C27 82(4) . 2_655
C29 C31 C30 121(3) 5_666 .

loop_
_geom_bond_atom_site_label_1
_geom_bond_atom_site_label_2
_geom_bond_distance
_geom_bond_site_symmetry_2
Ag1 Ag2 3.1484(14) 7_566
Ag1 C1 2.065(10) .
Ag1 C4 2.059(9) .
Ag2 Ag1 3.1486(14) 7_566
Ag2 C2 2.071(11) .
Ag2 C3 2.044(10) .
C1 N1 1.106(12) .
C2 N2 1.109(12) .
C3 N3 1.119(12) .
C4 N4 1.116(11) .
C5 C6 1.365(12) .
C5 N5 1.317(11) .
C6 C7 1.389(13) .
C7 C8 1.380(13) .
C7 C10 1.453(12) .
C8 C9 1.356(12) .
C9 N5 1.343(11) .
C10 N6 1.271(13) .
C10 O1 1.364(11) .
C11 C12 1.450(12) .
C11 N7 1.301(13) .
C11 O1 1.366(10) .
C12 C13 1.369(13) .
C12 C16 1.380(13) .
C13 C14 1.366(13) .
C14 N8 1.334(12) .
C15 C16 1.392(12) .
C15 N8 1.326(11) .
Fe1 N1 2.111(8) .
Fe1 N2 2.117(7) .
Fe1 N3 2.129(8) 6_565
Fe1 N4 2.112(7) 6_575
Fe1 N5 2.231(7) .
Fe1 N8 2.215(7) 8_465
N3 Fe1 2.129(8) 6_566
N4 Fe1 2.112(7) 6_576
N6 N7 1.386(11) .
N8 Fe1 2.215(7) 8_566
C19 C20 1.3900 .
C19 C18 1.3900 .
C20 C21 1.3900 .
C21 C22 1.3900 .
C21 C24 1.354(15) .
C22 C17 1.3900 .
C22 C23 1.326(16) .
C17 C18 1.3900 .
C23 C22 1.325(17) 2_656
C24 C21 1.354(16) 2_656
C25 C30 1.3900 .
C25 C26 1.3900 .
C30 C29 1.3900 .
C30 C31 1.35(3) .
C29 C28 1.3900 .
C29 C31 1.32(3) 5_666
C28 C27 1.3900 .
C27 C26 1.74(4) 2_655
C27 C26 1.3900 .
C26 C27 1.74(5) 2_655
C31 C29 1.32(6) 5_666
